data_7709148
loop_
_publ_author_name
'Liu, Chang'
'Yang, He-Di'
'Hou, Pei-Pei'
'Xiao, Yu'
'Liu, Yi'
'Lin, Hua'

_publ_section_title
;
 Cs3CuAs4Q8 (Q = S, Se): unique two-dimensional layered inorganic
 thioarsenates with the lowest Cu-to-As ratio and remarkable photocurrent
 responses
;
_journal_name_full 'Dalton Transactions'
_journal_paper_doi 10.1039/D1DT03801J
_journal_year 2022
_chemical_formula_sum 'As4 Cs3 Cu Se8'
_chemical_formula_weight 1393.63
_space_group_crystal_system monoclinic
_space_group_IT_number 15
_space_group_name_Hall '-C 2yc'
_space_group_name_H-M_alt 'C 1 2/c 1'
_audit_creation_method SHELXL-2014/7
_audit_update_record
;
2021-11-08 deposited with the CCDC.	2021-12-07 downloaded from the CCDC.
;
_cell_angle_alpha 90
_cell_angle_beta 116.93(3)
_cell_angle_gamma 90
_cell_formula_units_Z 8
_cell_length_a 24.856(5)
_cell_length_b 8.0456(16)
_cell_length_c 22.602(5)
_cell_measurement_reflns_used 5705
_cell_measurement_temperature 293(2)
_cell_measurement_theta_max 29.5798
_cell_measurement_theta_min 3.0136
_cell_volume 4029.8(18)
_computing_structure_refinement 'SHELXL-2014/7 (Sheldrick, 2014)'
_diffrn_ambient_temperature 293(2)
_diffrn_detector_area_resol_mean 10.3592
_diffrn_measured_fraction_theta_full 0.999
_diffrn_measured_fraction_theta_max 0.999
_diffrn_measurement_device_type 'Xcalibur, Atlas, Gemini ultra'
_diffrn_measurement_method '\w scans'
_diffrn_radiation_type MoK\a
_diffrn_radiation_wavelength 0.71073
_diffrn_reflns_av_R_equivalents 0.0711
_diffrn_reflns_av_unetI/netI 0.0642
_diffrn_reflns_Laue_measured_fraction_full 0.999
_diffrn_reflns_Laue_measured_fraction_max 0.999
_diffrn_reflns_limit_h_max 29
_diffrn_reflns_limit_h_min -27
_diffrn_reflns_limit_k_max 9
_diffrn_reflns_limit_k_min -9
_diffrn_reflns_limit_l_max 26
_diffrn_reflns_limit_l_min -25
_diffrn_reflns_number 11310
_diffrn_reflns_point_group_measured_fraction_full 0.999
_diffrn_reflns_point_group_measured_fraction_max 0.999
_diffrn_reflns_theta_full 24.996
_diffrn_reflns_theta_max 24.996
_diffrn_reflns_theta_min 3.020
_exptl_absorpt_coefficient_mu 27.371
_exptl_absorpt_correction_T_max 1.00000
_exptl_absorpt_correction_T_min 0.09777
_exptl_absorpt_correction_type multi-scan
_exptl_crystal_colour Dark-red
_exptl_crystal_density_diffrn 4.594
_exptl_crystal_description Block
_exptl_crystal_F_000 4784
_exptl_crystal_size_max 0.1300
_exptl_crystal_size_mid 0.1100
_exptl_crystal_size_min 0.0700
_refine_diff_density_max 1.913
_refine_diff_density_min -1.576
_refine_diff_density_rms 0.425
_refine_ls_extinction_coef 0.000136(16)
_refine_ls_extinction_expression Fc^*^=kFc[1+0.001xFc^2^\l^3^/sin(2\q)]^-1/4^
_refine_ls_extinction_method 'SHELXL-2014/7 (Sheldrick 2014'
_refine_ls_goodness_of_fit_ref 1.047
_refine_ls_hydrogen_treatment undef
_refine_ls_matrix_type full
_refine_ls_number_parameters 148
_refine_ls_number_reflns 3555
_refine_ls_number_restraints 0
_refine_ls_restrained_S_all 1.047
_refine_ls_R_factor_all 0.0533
_refine_ls_R_factor_gt 0.0445
_refine_ls_shift/su_max 0.000
_refine_ls_shift/su_mean 0.000
_refine_ls_structure_factor_coef Fsqd
_refine_ls_weighting_details 'w=1/[\s^2^(Fo^2^)+(0.0579P)^2^] where P=(Fo^2^+2Fc^2^)/3'
_refine_ls_weighting_scheme calc
_refine_ls_wR_factor_gt 0.1088
_refine_ls_wR_factor_ref 0.1150
_reflns_Friedel_coverage 0.000
_reflns_number_gt 2969
_reflns_number_total 3555
_reflns_threshold_expression 'I > 2\s(I)'
_cod_data_source_file d1dt03801j2.cif
_cod_data_source_block Cs3CuAs4Se8
_cod_original_cell_volume 4029.9(17)
_cod_original_sg_symbol_H-M 'C 2/c'
_cod_database_code 7709148
_shelx_shelxl_version_number 2014/7
_shelx_space_group_comment
;
The symmetry employed for this shelxl refinement is uniquely defined
by the following loop, which should always be used as a source of
symmetry information in preference to the above space-group names.
They are only intended as comments.
;

loop_
_space_group_symop_operation_xyz
'x, y, z'
'-x, y, -z+1/2'
'x+1/2, y+1/2, z'
'-x+1/2, y+1/2, -z+1/2'
'-x, -y, -z'
'x, -y, z-1/2'
'-x+1/2, -y+1/2, -z'
'x+1/2, -y+1/2, z-1/2'

loop_
_atom_site_label
_atom_site_type_symbol
_atom_site_fract_x
_atom_site_fract_y
_atom_site_fract_z
_atom_site_U_iso_or_equiv
_atom_site_adp_type
_atom_site_occupancy
_atom_site_site_symmetry_order
_atom_site_calc_flag
_atom_site_refinement_flags_posn
_atom_site_refinement_flags_adp
_atom_site_refinement_flags_occupancy
_atom_site_disorder_assembly
_atom_site_disorder_group
Cs4 Cs 0.2500 0.7500 0.5000 0.0339(3) Uani 1 2 d S . P . .
Cs3 Cs 0.30714(4) 0.64860(8) 0.27055(4) 0.0376(2) Uani 1 1 d . . . . .
Cs2 Cs 0.42783(4) 0.70206(10) 0.49413(4) 0.0483(2) Uani 1 1 d . . . . .
Cs1 Cs 0.5000 0.73493(13) 0.2500 0.0476(3) Uani 1 2 d S T P . .
Cu1 Cu 0.24624(6) 1.15960(14) 0.41210(7) 0.0306(3) Uani 1 1 d . . . . .
As4 As 0.16145(5) 0.29944(11) 0.47135(5) 0.0223(3) Uani 1 1 d . . . . .
As3 As 0.36314(5) 1.17598(11) 0.38058(5) 0.0244(3) Uani 1 1 d . . . . .
As2 As 0.15375(5) 0.47558(11) 0.32109(5) 0.0257(3) Uani 1 1 d . . . . .
As1 As 0.54584(5) 0.76003(13) 0.69889(6) 0.0319(3) Uani 1 1 d . . . . .
Se8 Se 0.30101(5) 0.95671(11) 0.38190(5) 0.0272(3) Uani 1 1 d . . . . .
Se7 Se 0.44308(5) 1.02556(12) 0.37172(6) 0.0346(3) Uani 1 1 d . . . . .
Se6 Se 0.10916(5) 0.52670(11) 0.39498(6) 0.0293(3) Uani 1 1 d . . . . .
Se5 Se 0.14898(5) 1.07894(12) 0.39928(5) 0.0272(3) Uani 1 1 d . . . . .
Se4 Se 0.25798(5) 0.44772(11) 0.38605(6) 0.0294(3) Uani 1 1 d . . . . .
Se3 Se 0.15032(5) 0.75460(12) 0.28376(6) 0.0335(3) Uani 1 1 d . . . . .
Se2 Se 0.45767(6) 0.48313(13) 0.35659(6) 0.0407(3) Uani 1 1 d . . . . .
Se1 Se 0.41906(5) 0.23866(15) 0.49804(6) 0.0379(3) Uani 1 1 d . . . . .

loop_
_atom_site_aniso_label
_atom_site_aniso_U_11
_atom_site_aniso_U_22
_atom_site_aniso_U_33
_atom_site_aniso_U_23
_atom_site_aniso_U_13
_atom_site_aniso_U_12
Cs4 0.0390(7) 0.0269(5) 0.0356(6) -0.0004(4) 0.0168(6) 0.0002(4)
Cs3 0.0459(5) 0.0380(4) 0.0278(5) -0.0035(3) 0.0158(4) -0.0008(3)
Cs2 0.0399(5) 0.0597(5) 0.0351(5) 0.0003(4) 0.0082(4) 0.0166(4)
Cs1 0.0391(7) 0.0535(6) 0.0467(8) 0.000 0.0163(7) 0.000
Cu1 0.0320(8) 0.0309(6) 0.0316(9) 0.0019(5) 0.0165(8) 0.0032(5)
As4 0.0218(6) 0.0270(5) 0.0159(6) -0.0001(4) 0.0067(5) -0.0008(4)
As3 0.0241(6) 0.0288(5) 0.0206(6) 0.0021(4) 0.0105(6) 0.0034(4)
As2 0.0316(7) 0.0255(5) 0.0179(6) 0.0002(4) 0.0094(6) -0.0004(4)
As1 0.0306(7) 0.0429(6) 0.0268(7) -0.0022(5) 0.0170(6) -0.0022(5)
Se8 0.0261(6) 0.0263(5) 0.0280(7) -0.0036(4) 0.0113(6) 0.0002(4)
Se7 0.0393(7) 0.0359(6) 0.0353(7) 0.0062(5) 0.0227(7) 0.0117(5)
Se6 0.0317(7) 0.0313(5) 0.0265(7) 0.0059(4) 0.0145(6) 0.0084(4)
Se5 0.0245(6) 0.0287(5) 0.0255(6) -0.0040(4) 0.0087(6) 0.0007(4)
Se4 0.0300(7) 0.0276(5) 0.0320(7) 0.0034(4) 0.0152(6) 0.0036(4)
Se3 0.0396(7) 0.0304(5) 0.0220(6) 0.0061(4) 0.0066(6) -0.0032(5)
Se2 0.0428(8) 0.0387(6) 0.0301(7) -0.0047(5) 0.0073(7) -0.0067(5)
Se1 0.0276(7) 0.0634(7) 0.0244(7) -0.0097(5) 0.0133(6) -0.0129(5)

loop_
_atom_type_symbol
_atom_type_description
_atom_type_scat_dispersion_real
_atom_type_scat_dispersion_imag
_atom_type_scat_source
Se Se -0.0929 2.2259 'International Tables Vol C Tables 4.2.6.8 and 6.1.1.4'
Cu Cu 0.3201 1.2651 'International Tables Vol C Tables 4.2.6.8 and 6.1.1.4'
As As 0.0499 2.0058 'International Tables Vol C Tables 4.2.6.8 and 6.1.1.4'
Cs Cs -0.3680 2.1192 'International Tables Vol C Tables 4.2.6.8 and 6.1.1.4'

loop_
_geom_angle_atom_site_label_1
_geom_angle_atom_site_label_2
_geom_angle_atom_site_label_3
_geom_angle
_geom_angle_site_symmetry_1
_geom_angle_site_symmetry_3
_geom_angle_publ_flag
Se4 Cs4 Se4 180.00(4) . 7_566 ?
Se4 Cs4 Se5 106.74(3) . . ?
Se4 Cs4 Se5 73.26(3) 7_566 . ?
Se4 Cs4 Se5 73.26(3) . 7_566 ?
Se4 Cs4 Se5 106.74(3) 7_566 7_566 ?
Se5 Cs4 Se5 180.00(3) . 7_566 ?
Se4 Cs4 Se6 116.38(3) . 7_566 ?
Se4 Cs4 Se6 63.62(3) 7_566 7_566 ?
Se5 Cs4 Se6 103.46(3) . 7_566 ?
Se5 Cs4 Se6 76.54(3) 7_566 7_566 ?
Se4 Cs4 Se6 63.62(3) . . ?
Se4 Cs4 Se6 116.38(3) 7_566 . ?
Se5 Cs4 Se6 76.54(3) . . ?
Se5 Cs4 Se6 103.46(3) 7_566 . ?
Se6 Cs4 Se6 180.0 7_566 . ?
Se4 Cs4 Se8 110.37(2) . 7_566 ?
Se4 Cs4 Se8 69.62(2) 7_566 7_566 ?
Se5 Cs4 Se8 113.56(2) . 7_566 ?
Se5 Cs4 Se8 66.44(2) 7_566 7_566 ?
Se6 Cs4 Se8 106.35(3) 7_566 7_566 ?
Se6 Cs4 Se8 73.65(3) . 7_566 ?
Se4 Cs4 Se8 69.62(2) . . ?
Se4 Cs4 Se8 110.38(2) 7_566 . ?
Se5 Cs4 Se8 66.44(2) . . ?
Se5 Cs4 Se8 113.56(2) 7_566 . ?
Se6 Cs4 Se8 73.65(3) 7_566 . ?
Se6 Cs4 Se8 106.35(3) . . ?
Se8 Cs4 Se8 179.999(19) 7_566 . ?
Se4 Cs4 Cu1 78.12(3) . 7_566 ?
Se4 Cs4 Cu1 101.88(3) 7_566 7_566 ?
Se5 Cs4 Cu1 142.80(3) . 7_566 ?
Se5 Cs4 Cu1 37.20(3) 7_566 7_566 ?
Se6 Cs4 Cu1 107.01(3) 7_566 7_566 ?
Se6 Cs4 Cu1 72.99(3) . 7_566 ?
Se8 Cs4 Cu1 36.81(2) 7_566 7_566 ?
Se8 Cs4 Cu1 143.19(2) . 7_566 ?
Se4 Cs4 Cu1 101.88(3) . . ?
Se4 Cs4 Cu1 78.12(3) 7_566 . ?
Se5 Cs4 Cu1 37.20(3) . . ?
Se5 Cs4 Cu1 142.80(3) 7_566 . ?
Se6 Cs4 Cu1 72.99(3) 7_566 . ?
Se6 Cs4 Cu1 107.01(3) . . ?
Se8 Cs4 Cu1 143.19(2) 7_566 . ?
Se8 Cs4 Cu1 36.81(2) . . ?
Cu1 Cs4 Cu1 180.0 7_566 . ?
Se4 Cs4 As4 120.29(2) . 7_566 ?
Se4 Cs4 As4 59.71(2) 7_566 7_566 ?
Se5 Cs4 As4 68.23(3) . 7_566 ?
Se5 Cs4 As4 111.77(3) 7_566 7_566 ?
Se6 Cs4 As4 35.85(2) 7_566 7_566 ?
Se6 Cs4 As4 144.15(2) . 7_566 ?
Se8 Cs4 As4 126.45(2) 7_566 7_566 ?
Se8 Cs4 As4 53.55(2) . 7_566 ?
Cu1 Cs4 As4 141.92(3) 7_566 7_566 ?
Cu1 Cs4 As4 38.08(3) . 7_566 ?
Se4 Cs4 As4 59.71(2) . . ?
Se4 Cs4 As4 120.29(2) 7_566 . ?
Se5 Cs4 As4 111.77(3) . . ?
Se5 Cs4 As4 68.23(3) 7_566 . ?
Se6 Cs4 As4 144.15(2) 7_566 . ?
Se6 Cs4 As4 35.85(2) . . ?
Se8 Cs4 As4 53.55(2) 7_566 . ?
Se8 Cs4 As4 126.45(2) . . ?
Cu1 Cs4 As4 38.09(3) 7_566 . ?
Cu1 Cs4 As4 141.91(3) . . ?
As4 Cs4 As4 180.0 7_566 . ?
Se8 Cs3 Se2 103.92(4) . . ?
Se8 Cs3 Se8 135.58(3) . 4_545 ?
Se2 Cs3 Se8 119.92(4) . 4_545 ?
Se8 Cs3 Se4 71.06(3) . . ?
Se2 Cs3 Se4 92.96(4) . . ?
Se8 Cs3 Se4 98.31(3) 4_545 . ?
Se8 Cs3 Se3 158.34(3) . 4_545 ?
Se2 Cs3 Se3 58.81(3) . 4_545 ?
Se8 Cs3 Se3 61.45(3) 4_545 4_545 ?
Se4 Cs3 Se3 95.41(3) . 4_545 ?
Se8 Cs3 Cu1 130.94(3) . 4_545 ?
Se2 Cs3 Cu1 111.66(4) . 4_545 ?
Se8 Cs3 Cu1 38.36(3) 4_545 4_545 ?
Se4 Cs3 Cu1 136.40(4) . 4_545 ?
Se3 Cs3 Cu1 70.50(3) 4_545 4_545 ?
Se8 Cs3 As2 90.39(3) . 4 ?
Se2 Cs3 As2 95.28(3) . 4 ?
Se8 Cs3 As2 92.30(3) 4_545 4 ?
Se4 Cs3 As2 161.06(3) . 4 ?
Se3 Cs3 As2 103.45(3) 4_545 4 ?
Cu1 Cs3 As2 54.57(3) 4_545 4 ?
Se8 Cs3 Se4 94.42(3) . 4 ?
Se2 Cs3 Se4 127.61(4) . 4 ?
Se8 Cs3 Se4 65.32(3) 4_545 4 ?
Se4 Cs3 Se4 139.40(3) . 4 ?
Se3 Cs3 Se4 106.52(3) 4_545 4 ?
Cu1 Cs3 Se4 36.84(3) 4_545 4 ?
As2 Cs3 Se4 35.18(3) 4 4 ?
Se8 Cs3 As3 101.14(3) . 4_545 ?
Se2 Cs3 As3 154.89(3) . 4_545 ?
Se8 Cs3 As3 35.06(3) 4_545 4_545 ?
Se4 Cs3 As3 93.75(3) . 4_545 ?
Se3 Cs3 As3 96.45(3) 4_545 4_545 ?
Cu1 Cs3 As3 49.79(3) 4_545 4_545 ?
As2 Cs3 As3 85.95(3) 4 4_545 ?
Se4 Cs3 As3 50.88(3) 4 4_545 ?
Se8 Cs3 Se3 57.66(3) . . ?
Se2 Cs3 Se3 145.19(3) . . ?
Se8 Cs3 Se3 80.71(4) 4_545 . ?
Se4 Cs3 Se3 54.39(3) . . ?
Se3 Cs3 Se3 128.18(3) 4_545 . ?
Cu1 Cs3 Se3 101.61(4) 4_545 . ?
As2 Cs3 Se3 112.67(3) 4 . ?
Se4 Cs3 Se3 85.54(3) 4 . ?
As3 Cs3 Se3 52.57(3) 4_545 . ?
Se8 Cs3 Cs2 51.35(2) . . ?
Se2 Cs3 Cs2 55.79(3) . . ?
Se8 Cs3 Cs2 157.42(3) 4_545 . ?
Se4 Cs3 Cs2 61.66(3) . . ?
Se3 Cs3 Cs2 107.57(3) 4_545 . ?
Cu1 Cs3 Cs2 161.39(3) 4_545 . ?
As2 Cs3 Cs2 109.90(3) 4 . ?
Se4 Cs3 Cs2 136.52(3) 4 . ?
As3 Cs3 Cs2 146.50(3) 4_545 . ?
Se3 Cs3 Cs2 93.95(4) . . ?
Se8 Cs3 Cs3 48.87(3) . 4 ?
Se2 Cs3 Cs3 143.04(3) . 4 ?
Se8 Cs3 Cs3 93.12(4) 4_545 4 ?
Se4 Cs3 Cs3 98.48(3) . 4 ?
Se3 Cs3 Cs3 152.60(4) 4_545 4 ?
Cu1 Cs3 Cs3 83.23(3) 4_545 4 ?
As2 Cs3 Cs3 65.15(2) 4 4 ?
Se4 Cs3 Cs3 49.32(2) 4 4 ?
As3 Cs3 Cs3 59.26(2) 4_545 4 ?
Se3 Cs3 Cs3 48.81(2) . 4 ?
Cs2 Cs3 Cs3 99.81(3) . 4 ?
Se2 Cs2 Se8 161.66(3) 5_666 . ?
Se2 Cs2 Se1 66.14(3) 5_666 . ?
Se8 Cs2 Se1 122.34(4) . . ?
Se2 Cs2 Se6 86.76(3) 5_666 7_566 ?
Se8 Cs2 Se6 75.00(3) . 7_566 ?
Se1 Cs2 Se6 122.12(3) . 7_566 ?
Se2 Cs2 Se1 69.83(4) 5_666 5_666 ?
Se8 Cs2 Se1 119.91(4) . 5_666 ?
Se1 Cs2 Se1 101.19(3) . 5_666 ?
Se6 Cs2 Se1 116.45(4) 7_566 5_666 ?
Se2 Cs2 Se2 101.74(3) 5_666 . ?
Se8 Cs2 Se2 96.60(4) . . ?
Se1 Cs2 Se2 66.74(3) . . ?
Se6 Cs2 Se2 170.07(3) 7_566 . ?
Se1 Cs2 Se2 62.86(4) 5_666 . ?
Se2 Cs2 Se7 59.10(4) 5_666 5_676 ?
Se8 Cs2 Se7 111.66(4) . 5_676 ?
Se1 Cs2 Se7 124.98(4) . 5_676 ?
Se6 Cs2 Se7 61.35(3) 7_566 5_676 ?
Se1 Cs2 Se7 55.81(3) 5_666 5_676 ?
Se2 Cs2 Se7 118.66(3) . 5_676 ?
Se2 Cs2 Se7 130.07(4) 5_666 . ?
Se8 Cs2 Se7 57.91(3) . . ?
Se1 Cs2 Se7 134.48(3) . . ?
Se6 Cs2 Se7 102.49(3) 7_566 . ?
Se1 Cs2 Se7 62.09(4) 5_666 . ?
Se2 Cs2 Se7 68.13(3) . . ?
Se7 Cs2 Se7 82.47(4) 5_676 . ?
Se2 Cs2 As1 32.94(3) 5_666 . ?
Se8 Cs2 As1 130.55(3) . . ?
Se1 Cs2 As1 95.91(3) . . ?
Se6 Cs2 As1 57.46(3) 7_566 . ?
Se1 Cs2 As1 75.48(4) 5_666 . ?
Se2 Cs2 As1 128.97(3) . . ?
Se7 Cs2 As1 34.63(3) 5_676 . ?
Se7 Cs2 As1 117.08(3) . . ?
Se2 Cs2 Se4 119.26(4) 5_666 . ?
Se8 Cs2 Se4 63.73(3) . . ?
Se1 Cs2 Se4 59.21(3) . . ?
Se6 Cs2 Se4 100.47(3) 7_566 . ?
Se1 Cs2 Se4 142.80(3) 5_666 . ?
Se2 Cs2 Se4 80.00(3) . . ?
Se7 Cs2 Se4 161.33(3) 5_676 . ?
Se7 Cs2 Se4 107.23(4) . . ?
As1 Cs2 Se4 133.34(3) . . ?
Se2 Cs2 Cs4 112.18(3) 5_666 . ?
Se8 Cs2 Cs4 54.66(2) . . ?
Se1 Cs2 Cs4 90.93(2) . . ?
Se6 Cs2 Cs4 52.19(3) 7_566 . ?
Se1 Cs2 Cs4 167.18(3) 5_666 . ?
Se2 Cs2 Cs4 127.05(4) . . ?
Se7 Cs2 Cs4 113.51(3) 5_676 . ?
Se7 Cs2 Cs4 111.86(3) . . ?
As1 Cs2 Cs4 99.32(3) . . ?
Se4 Cs2 Cs4 48.329(19) . . ?
Se2 Cs2 Cs3 146.95(3) 5_666 . ?
Se8 Cs2 Cs3 50.08(3) . . ?
Se1 Cs2 Cs3 85.20(3) . . ?
Se6 Cs2 Cs3 123.87(3) 7_566 . ?
Se1 Cs2 Cs3 101.95(4) 5_666 . ?
Se2 Cs2 Cs3 49.34(3) . . ?
Se7 Cs2 Cs3 143.17(3) 5_676 . ?
Se7 Cs2 Cs3 60.70(3) . . ?
As1 Cs2 Cs3 177.34(3) . . ?
Se4 Cs2 Cs3 49.26(3) . . ?
Cs4 Cs2 Cs3 83.07(3) . . ?
Se2 Cs1 Se2 112.54(5) 2_655 . ?
Se2 Cs1 Se5 72.32(3) 2_655 4_545 ?
Se2 Cs1 Se5 87.02(3) . 4_545 ?
Se2 Cs1 Se5 87.02(3) 2_655 3_545 ?
Se2 Cs1 Se5 72.32(3) . 3_545 ?
Se5 Cs1 Se5 142.64(4) 4_545 3_545 ?
Se2 Cs1 As2 91.48(3) 2_655 3 ?
Se2 Cs1 As2 121.51(3) . 3 ?
Se5 Cs1 As2 151.24(2) 4_545 3 ?
Se5 Cs1 As2 55.92(3) 3_545 3 ?
Se2 Cs1 As2 121.51(3) 2_655 4 ?
Se2 Cs1 As2 91.48(3) . 4 ?
Se5 Cs1 As2 55.92(3) 4_545 4 ?
Se5 Cs1 As2 151.24(2) 3_545 4 ?
As2 Cs1 As2 120.82(4) 3 4 ?
Se2 Cs1 Se6 125.70(3) 2_655 3 ?
Se2 Cs1 Se6 94.44(3) . 3 ?
Se5 Cs1 Se6 158.79(3) 4_545 3 ?
Se5 Cs1 Se6 56.57(3) 3_545 3 ?
As2 Cs1 Se6 35.86(2) 3 3 ?
As2 Cs1 Se6 102.86(4) 4 3 ?
Se2 Cs1 Se6 94.44(3) 2_655 4 ?
Se2 Cs1 Se6 125.70(3) . 4 ?
Se5 Cs1 Se6 56.57(3) 4_545 4 ?
Se5 Cs1 Se6 158.79(3) 3_545 4 ?
As2 Cs1 Se6 102.86(4) 3 4 ?
As2 Cs1 Se6 35.86(2) 4 4 ?
Se6 Cs1 Se6 106.95(5) 3 4 ?
Se2 Cs1 Se7 177.82(3) 2_655 . ?
Se2 Cs1 Se7 66.64(3) . . ?
Se5 Cs1 Se7 105.55(3) 4_545 . ?
Se5 Cs1 Se7 94.56(3) 3_545 . ?
As2 Cs1 Se7 90.65(3) 3 . ?
As2 Cs1 Se7 56.82(3) 4 . ?
Se6 Cs1 Se7 56.48(3) 3 . ?
Se6 Cs1 Se7 84.62(3) 4 . ?
Se2 Cs1 Se7 66.64(3) 2_655 2_655 ?
Se2 Cs1 Se7 177.82(3) . 2_655 ?
Se5 Cs1 Se7 94.57(3) 4_545 2_655 ?
Se5 Cs1 Se7 105.55(3) 3_545 2_655 ?
As2 Cs1 Se7 56.82(3) 3 2_655 ?
As2 Cs1 Se7 90.65(3) 4 2_655 ?
Se6 Cs1 Se7 84.62(3) 3 2_655 ?
Se6 Cs1 Se7 56.48(3) 4 2_655 ?
Se7 Cs1 Se7 114.26(4) . 2_655 ?
Se2 Cs1 Cs3 123.50(3) 2_655 . ?
Se2 Cs1 Cs3 45.24(3) . . ?
Se5 Cs1 Cs3 58.05(2) 4_545 . ?
Se5 Cs1 Cs3 116.19(3) 3_545 . ?
As2 Cs1 Cs3 144.77(2) 3 . ?
As2 Cs1 Cs3 47.041(19) 4 . ?
Se6 Cs1 Cs3 109.19(3) 3 . ?
Se6 Cs1 Cs3 80.47(3) 4 . ?
Se7 Cs1 Cs3 54.42(2) . . ?
Se7 Cs1 Cs3 136.93(3) 2_655 . ?
Se2 Cs1 Cs3 45.24(3) 2_655 2_655 ?
Se2 Cs1 Cs3 123.50(3) . 2_655 ?
Se5 Cs1 Cs3 116.19(3) 4_545 2_655 ?
Se5 Cs1 Cs3 58.05(2) 3_545 2_655 ?
As2 Cs1 Cs3 47.041(19) 3 2_655 ?
As2 Cs1 Cs3 144.77(2) 4 2_655 ?
Se6 Cs1 Cs3 80.47(3) 3 2_655 ?
Se6 Cs1 Cs3 109.19(3) 4 2_655 ?
Se7 Cs1 Cs3 136.93(3) . 2_655 ?
Se7 Cs1 Cs3 54.42(2) 2_655 2_655 ?
Cs3 Cs1 Cs3 164.25(3) . 2_655 ?
Se5 Cu1 Se8 116.81(6) . . ?
Se5 Cu1 Se4 116.95(6) . 1_565 ?
Se8 Cu1 Se4 115.45(5) . 1_565 ?
Se5 Cu1 As4 122.28(6) . 7_566 ?
Se8 Cu1 As4 91.16(6) . 7_566 ?
Se4 Cu1 As4 88.69(6) 1_565 7_566 ?
Se5 Cu1 Cs3 91.50(6) . 4 ?
Se8 Cu1 Cs3 68.51(4) . 4 ?
Se4 Cu1 Cs3 77.09(4) 1_565 4 ?
As4 Cu1 Cs3 146.09(5) 7_566 4 ?
Se5 Cu1 Cs4 67.34(4) . . ?
Se8 Cu1 Cs4 71.34(4) . . ?
Se4 Cu1 Cs4 164.84(6) 1_565 . ?
As4 Cu1 Cs4 77.38(4) 7_566 . ?
Cs3 Cu1 Cs4 117.90(3) 4 . ?
Se5 As4 Se1 103.78(5) 1_545 7_556 ?
Se5 As4 Se6 102.46(6) 1_545 . ?
Se1 As4 Se6 93.01(5) 7_556 . ?
Se5 As4 Cu1 125.30(5) 1_545 7_566 ?
Se1 As4 Cu1 100.97(5) 7_556 7_566 ?
Se6 As4 Cu1 124.07(6) . 7_566 ?
Se5 As4 Cs4 131.98(4) 1_545 . ?
Se1 As4 Cs4 121.17(4) 7_556 . ?
Se6 As4 Cs4 61.99(4) . . ?
Cu1 As4 Cs4 64.53(3) 7_566 . ?
Se8 As3 Se7 101.24(5) . . ?
Se8 As3 Se1 101.29(5) . 1_565 ?
Se7 As3 Se1 96.31(6) . 1_565 ?
Se8 As3 Cs3 62.02(4) . 4 ?
Se7 As3 Cs3 119.10(5) . 4 ?
Se1 As3 Cs3 142.43(4) 1_565 4 ?
Se4 As2 Se3 99.45(5) . . ?
Se4 As2 Se6 107.82(6) . . ?
Se3 As2 Se6 97.46(5) . . ?
Se4 As2 Cs3 77.78(4) . 4_545 ?
Se3 As2 Cs3 116.28(4) . 4_545 ?
Se6 As2 Cs3 144.75(4) . 4_545 ?
Se4 As2 Cs1 143.78(4) . 3_445 ?
Se3 As2 Cs1 116.59(5) . 3_445 ?
Se6 As2 Cs1 72.59(4) . 3_445 ?
Cs3 As2 Cs1 82.84(3) 4_545 3_445 ?
Se4 As2 Cs4 57.87(4) . . ?
Se3 As2 Cs4 76.29(4) . . ?
Se6 As2 Cs4 59.57(4) . . ?
Cs3 As2 Cs4 135.61(3) 4_545 . ?
Cs1 As2 Cs4 131.94(3) 3_445 . ?
Se2 As1 Se3 98.73(6) 5_666 8_566 ?
Se2 As1 Se7 103.37(5) 5_666 5_676 ?
Se3 As1 Se7 98.79(6) 8_566 5_676 ?
Se2 As1 Cs2 58.34(4) 5_666 . ?
Se3 As1 Cs2 145.03(4) 8_566 . ?
Se7 As1 Cs2 65.94(4) 5_676 . ?
As3 Se8 Cu1 87.36(5) . . ?
As3 Se8 Cs3 105.82(4) . . ?
Cu1 Se8 Cs3 151.04(6) . . ?
As3 Se8 Cs3 82.93(5) . 4 ?
Cu1 Se8 Cs3 73.13(4) . 4 ?
Cs3 Se8 Cs3 82.87(3) . 4 ?
As3 Se8 Cs2 93.70(5) . . ?
Cu1 Se8 Cs2 127.10(5) . . ?
Cs3 Se8 Cs2 78.57(3) . . ?
Cs3 Se8 Cs2 159.47(3) 4 . ?
As3 Se8 Cs4 139.75(5) . . ?
Cu1 Se8 Cs4 71.84(4) . . ?
Cs3 Se8 Cs4 108.84(3) . . ?
Cs3 Se8 Cs4 120.87(3) 4 . ?
Cs2 Se8 Cs4 74.05(3) . . ?
As3 Se7 As1 92.33(5) . 5_676 ?
As3 Se7 Cs2 94.10(5) . 5_676 ?
As1 Se7 Cs2 79.43(5) 5_676 5_676 ?
As3 Se7 Cs2 85.88(4) . . ?
As1 Se7 Cs2 176.38(5) 5_676 . ?
Cs2 Se7 Cs2 97.53(4) 5_676 . ?
As3 Se7 Cs1 147.86(6) . . ?
As1 Se7 Cs1 78.45(4) 5_676 . ?
Cs2 Se7 Cs1 113.91(3) 5_676 . ?
Cs2 Se7 Cs1 104.70(3) . . ?
As2 Se6 As4 95.56(5) . . ?
As2 Se6 Cs4 85.93(4) . . ?
As4 Se6 Cs4 82.17(5) . . ?
As2 Se6 Cs2 152.86(4) . 7_566 ?
As4 Se6 Cs2 100.18(4) . 7_566 ?
Cs4 Se6 Cs2 74.57(3) . 7_566 ?
As2 Se6 Cs1 71.54(4) . 3_445 ?
As4 Se6 Cs1 95.00(5) . 3_445 ?
Cs4 Se6 Cs1 156.97(3) . 3_445 ?
Cs2 Se6 Cs1 128.24(3) 7_566 3_445 ?
As4 Se5 Cu1 84.35(5) 1_565 . ?
As4 Se5 Cs4 106.24(5) 1_565 . ?
Cu1 Se5 Cs4 75.46(4) . . ?
As4 Se5 Cs1 97.62(5) 1_565 3_455 ?
Cu1 Se5 Cs1 121.79(5) . 3_455 ?
Cs4 Se5 Cs1 152.18(3) . 3_455 ?
As2 Se4 Cu1 91.32(5) . 1_545 ?
As2 Se4 Cs4 88.87(4) . . ?
Cu1 Se4 Cs4 114.59(4) 1_545 . ?
As2 Se4 Cs3 98.07(5) . . ?
Cu1 Se4 Cs3 134.07(4) 1_545 . ?
Cs4 Se4 Cs3 110.47(3) . . ?
As2 Se4 Cs3 67.04(4) . 4_545 ?
Cu1 Se4 Cs3 66.07(4) 1_545 4_545 ?
Cs4 Se4 Cs3 155.81(4) . 4_545 ?
Cs3 Se4 Cs3 76.60(3) . 4_545 ?
As2 Se4 Cs2 146.20(4) . . ?
Cu1 Se4 Cs2 120.44(5) 1_545 . ?
Cs4 Se4 Cs2 68.46(3) . . ?
Cs3 Se4 Cs2 69.08(3) . . ?
Cs3 Se4 Cs2 133.74(3) 4_545 . ?
As2 Se3 As1 95.03(5) . 8_465 ?
As2 Se3 Cs3 161.45(5) . 4 ?
As1 Se3 Cs3 98.19(4) 8_465 4 ?
As2 Se3 Cs3 86.99(4) . . ?
As1 Se3 Cs3 129.63(5) 8_465 . ?
Cs3 Se3 Cs3 74.55(2) 4 . ?
As1 Se2 Cs3 104.24(6) 5_666 . ?
As1 Se2 Cs2 88.72(5) 5_666 5_666 ?
Cs3 Se2 Cs2 147.66(4) . 5_666 ?
As1 Se2 Cs1 93.63(5) 5_666 . ?
Cs3 Se2 Cs1 88.74(3) . . ?
Cs2 Se2 Cs1 120.38(4) 5_666 . ?
As1 Se2 Cs2 146.93(5) 5_666 . ?
Cs3 Se2 Cs2 74.87(4) . . ?
Cs2 Se2 Cs2 78.27(3) 5_666 . ?
Cs1 Se2 Cs2 119.23(3) . . ?
As4 Se1 As3 98.55(6) 7_556 1_545 ?
As4 Se1 Cs2 101.43(4) 7_556 . ?
As3 Se1 Cs2 101.07(4) 1_545 . ?
As4 Se1 Cs2 162.80(5) 7_556 5_666 ?
As3 Se1 Cs2 98.27(5) 1_545 5_666 ?
Cs2 Se1 Cs2 78.81(3) . 5_666 ?

loop_
_geom_bond_atom_site_label_1
_geom_bond_atom_site_label_2
_geom_bond_distance
_geom_bond_site_symmetry_2
_geom_bond_publ_flag
Cs4 Se4 3.6124(11) . ?
Cs4 Se4 3.6124(11) 7_566 ?
Cs4 Se5 3.6488(13) . ?
Cs4 Se5 3.6489(14) 7_566 ?
Cs4 Se6 3.6866(17) 7_566 ?
Cs4 Se6 3.6866(17) . ?
Cs4 Se8 3.8162(11) 7_566 ?
Cs4 Se8 3.8163(11) . ?
Cs4 Cu1 3.8273(13) 7_566 ?
Cs4 Cu1 3.8273(13) . ?
Cs4 As4 4.1368(11) 7_566 ?
Cs4 As4 4.1368(12) . ?
Cs3 Se8 3.5847(12) . ?
Cs3 Se2 3.6005(19) . ?
Cs3 Se8 3.6185(19) 4_545 ?
Cs3 Se4 3.7162(13) . ?
Cs3 Se3 3.7215(12) 4_545 ?
Cs3 Cu1 3.7214(18) 4_545 ?
Cs3 As2 3.7390(12) 4 ?
Cs3 Se4 3.9687(16) 4 ?
Cs3 As3 4.066(2) 4_545 ?
Cs3 Se3 4.1309(15) . ?
Cs3 Cs2 4.582(2) . ?
Cs3 Cs3 4.7669(11) 4 ?
Cs2 Se2 3.606(2) 5_666 ?
Cs2 Se8 3.6504(17) . ?
Cs2 Se1 3.7381(16) . ?
Cs2 Se6 3.7384(12) 7_566 ?
Cs2 Se1 3.7595(15) 5_666 ?
Cs2 Se2 3.9250(15) . ?
Cs2 Se7 3.935(2) 5_676 ?
Cs2 Se7 3.9400(14) . ?
Cs2 As1 4.236(2) . ?
Cs2 Se4 4.3170(19) . ?
Cs1 Se2 3.6485(13) 2_655 ?
Cs1 Se2 3.6485(13) . ?
Cs1 Se5 3.918(2) 4_545 ?
Cs1 Se5 3.918(2) 3_545 ?
Cs1 As2 3.9208(15) 3 ?
Cs1 As2 3.9208(15) 4 ?
Cs1 Se6 3.9443(18) 3 ?
Cs1 Se6 3.9443(17) 4 ?
Cs1 Se7 4.3085(13) . ?
Cs1 Se7 4.3086(13) 2_655 ?
Cs1 Cs3 5.0692(12) 2_655 ?
Cu1 Se5 2.3908(16) . ?
Cu1 Se8 2.4136(14) . ?
Cu1 Se4 2.4415(15) 1_565 ?
Cu1 As4 2.615(2) 7_566 ?
Cu1 Cs3 3.7215(18) 4 ?
As4 Se5 2.3322(14) 1_545 ?
As4 Se1 2.4148(13) 7_556 ?
As4 Se6 2.4454(15) . ?
As4 Cu1 2.615(2) 7_566 ?
As3 Se8 2.3537(13) . ?
As3 Se7 2.4110(13) . ?
As3 Se1 2.4273(18) 1_565 ?
As3 Cs3 4.066(2) 4 ?
As2 Se4 2.3394(18) . ?
As2 Se3 2.3861(14) . ?
As2 Se6 2.4215(13) . ?
As2 Cs3 3.7391(12) 4_545 ?
As2 Cs1 3.9209(15) 3_445 ?
As1 Se2 2.3039(15) 5_666 ?
As1 Se3 2.434(2) 8_566 ?
As1 Se7 2.4487(15) 5_676 ?
Se8 Cs3 3.6185(19) 4 ?
Se7 As1 2.4487(15) 5_676 ?
Se7 Cs2 3.935(2) 5_676 ?
Se6 Cs2 3.7383(12) 7_566 ?
Se6 Cs1 3.9442(18) 3_445 ?
Se5 As4 2.3322(14) 1_565 ?
Se5 Cs1 3.919(2) 3_455 ?
Se4 Cu1 2.4415(15) 1_545 ?
Se4 Cs3 3.9688(16) 4_545 ?
Se3 As1 2.434(2) 8_465 ?
Se3 Cs3 3.7216(12) 4 ?
Se2 As1 2.3040(15) 5_666 ?
Se2 Cs2 3.606(2) 5_666 ?
Se1 As4 2.4149(13) 7_556 ?
Se1 As3 2.4274(18) 1_545 ?
Se1 Cs2 3.7596(15) 5_666 ?
